data_7003252
loop_
_publ_author_name
'Lentz, Dieter'
'Szwak, Ma\/lgorzata'

_publ_section_title
;
 [Te(CN)4] versus [Te(CN)3(&#x00B5;-CN)]n
;
_journal_issue 10
_journal_name_full 'Dalton Transactions'
_journal_page_first 1289
_journal_page_last 1291
_journal_paper_doi 10.1039/b714869k
_journal_year 2008
_chemical_formula_sum 'C16 H28 N4 O6 Te'
_chemical_formula_weight 500.02
_chemical_name_common
;Tellurium Tetracyanide Bis(2-methoxyethyl)ether Monomere
Solvate
;
_chemical_name_systematic
;
Tellurium Tetracyanide Bis(2-methoxyethyl)ether
Monomere Solvate
;
_space_group_IT_number 15
_symmetry_cell_setting monoclinic
_symmetry_space_group_name_Hall '-C 2yc'
_symmetry_space_group_name_H-M 'C 1 2/c 1'
_atom_sites_solution_hydrogens geom
_atom_sites_solution_primary direct
_atom_sites_solution_secondary difmap
_audit_creation_method SHELXL-97
_cell_angle_alpha 90.000(5)
_cell_angle_beta 115.657(5)
_cell_angle_gamma 90.000(5)
_cell_formula_units_Z 4
_cell_length_a 17.596(5)
_cell_length_b 7.664(5)
_cell_length_c 18.360(5)
_cell_measurement_reflns_used 948
_cell_measurement_temperature 173(2)
_cell_measurement_theta_max 30.5
_cell_measurement_theta_min 2.8
_cell_volume 2231.8(17)
_computing_cell_refinement 'SAINT (Bruker-AXS)'
_computing_data_collection 'SMART (Bruker-AXS)'
_computing_data_reduction 'SAINT (Bruker-AXS)'
_computing_molecular_graphics 'Ortep for windows ( Farrugia, 1997)'
_computing_structure_refinement 'SHELXL-97 (Sheldrick, 1997)'
_computing_structure_solution 'SHELXS-97 (Sheldrick, 1990)'
_diffrn_ambient_temperature 173(2)
_diffrn_measured_fraction_theta_full 0.987
_diffrn_measured_fraction_theta_max 0.987
_diffrn_measurement_device_type 'SMART CCD (Bruker-AXS)'
_diffrn_measurement_method 'omega scan'
_diffrn_radiation_monochromator graphite
_diffrn_radiation_source 'sealed tube'
_diffrn_radiation_type MoK\a
_diffrn_radiation_wavelength 0.71073
_diffrn_reflns_av_R_equivalents 0.0143
_diffrn_reflns_av_sigmaI/netI 0.0127
_diffrn_reflns_limit_h_max 25
_diffrn_reflns_limit_h_min -21
_diffrn_reflns_limit_k_max 10
_diffrn_reflns_limit_k_min -10
_diffrn_reflns_limit_l_max 25
_diffrn_reflns_limit_l_min -26
_diffrn_reflns_number 13443
_diffrn_reflns_theta_full 30.52
_diffrn_reflns_theta_max 30.52
_diffrn_reflns_theta_min 2.46
_exptl_absorpt_coefficient_mu 1.368
_exptl_absorpt_correction_T_max 1.000
_exptl_absorpt_correction_T_min 0.775
_exptl_absorpt_correction_type empirical
_exptl_absorpt_process_details 'SADABS 2.10 (Bruker-AXS)'
_exptl_crystal_colour colorless
_exptl_crystal_density_diffrn 1.488
_exptl_crystal_density_method 'not measured'
_exptl_crystal_description plate
_exptl_crystal_F_000 1008
_exptl_crystal_size_max 0.33
_exptl_crystal_size_mid 0.24
_exptl_crystal_size_min 0.05
_refine_diff_density_max 0.419
_refine_diff_density_min -0.347
_refine_diff_density_rms 0.049
_refine_ls_extinction_method none
_refine_ls_goodness_of_fit_ref 1.079
_refine_ls_hydrogen_treatment noref
_refine_ls_matrix_type full
_refine_ls_number_parameters 123
_refine_ls_number_reflns 3364
_refine_ls_number_restraints 0
_refine_ls_restrained_S_all 1.079
_refine_ls_R_factor_all 0.0165
_refine_ls_R_factor_gt 0.0145
_refine_ls_shift/su_max 0.002
_refine_ls_shift/su_mean 0.000
_refine_ls_structure_factor_coef Fsqd
_refine_ls_weighting_details 'calc w=1/[\s^2^(Fo^2^)+(0.0196P)^2^+0.8273P] where P=(Fo^2^+2Fc^2^)/3'
_refine_ls_weighting_scheme calc
_refine_ls_wR_factor_gt 0.0359
_refine_ls_wR_factor_ref 0.0370
_reflns_number_gt 3168
_reflns_number_total 3364
_reflns_threshold_expression >2sigma(I)
_cod_data_source_file b714869k.txt
_cod_data_source_block c2c
_cod_original_sg_symbol_H-M C2/c
_cod_database_code 7003252

loop_
_symmetry_equiv_pos_as_xyz
'x, y, z'
'-x, y, -z+1/2'
'x+1/2, y+1/2, z'
'-x+1/2, y+1/2, -z+1/2'
'-x, -y, -z'
'x, -y, z-1/2'
'-x+1/2, -y+1/2, -z'
'x+1/2, -y+1/2, z-1/2'

loop_
_atom_site_label
_atom_site_type_symbol
_atom_site_fract_x
_atom_site_fract_y
_atom_site_fract_z
_atom_site_U_iso_or_equiv
_atom_site_adp_type
_atom_site_occupancy
_atom_site_symmetry_multiplicity
_atom_site_calc_flag
_atom_site_refinement_flags
_atom_site_disorder_assembly
_atom_site_disorder_group
Te1 Te 0.0000 0.142510(11) 0.7500 0.02075(3) Uani 1 2 d S . .
N1 N -0.20806(8) 0.03237(18) 0.67404(8) 0.0464(3) Uani 1 1 d . . .
N2 N 0.00914(10) -0.15038(14) 0.88078(8) 0.0440(3) Uani 1 1 d . . .
C1 C -0.13866(8) 0.06755(16) 0.69716(7) 0.0304(2) Uani 1 1 d . . .
C2 C 0.00483(8) -0.04973(14) 0.83346(7) 0.0296(2) Uani 1 1 d . . .
O1L O -0.12133(6) 0.26437(13) 0.55415(6) 0.0398(2) Uani 1 1 d . . .
O2L O -0.11821(5) 0.46537(11) 0.68424(5) 0.03221(17) Uani 1 1 d . . .
O3L O -0.06985(5) 0.28734(11) 0.83876(5) 0.02780(16) Uani 1 1 d . . .
C1L C -0.09013(10) 0.2247(2) 0.49655(8) 0.0469(3) Uani 1 1 d . . .
H1L1 H -0.0696 0.1069 0.5043 0.070 Uiso 1 1 calc R . .
H1L2 H -0.0450 0.3033 0.5033 0.070 Uiso 1 1 calc R . .
H1L3 H -0.1347 0.2371 0.4430 0.070 Uiso 1 1 calc R . .
C2L C -0.15217(9) 0.4382(2) 0.54383(8) 0.0426(3) Uani 1 1 d . . .
H2L1 H -0.1969 0.4528 0.4898 0.051 Uiso 1 1 calc R . .
H2L2 H -0.1072 0.5190 0.5506 0.051 Uiso 1 1 calc R . .
C3L C -0.18506(9) 0.4762(2) 0.60484(9) 0.0440(3) Uani 1 1 d . . .
H3L1 H -0.2095 0.5921 0.5958 0.053 Uiso 1 1 calc R . .
H3L2 H -0.2288 0.3929 0.5991 0.053 Uiso 1 1 calc R . .
C4L C -0.14550(8) 0.51860(17) 0.74367(9) 0.0368(3) Uani 1 1 d . . .
H4L1 H -0.1976 0.4597 0.7347 0.044 Uiso 1 1 calc R . .
H4L2 H -0.1556 0.6434 0.7402 0.044 Uiso 1 1 calc R . .
C5L C -0.07784(8) 0.47230(15) 0.82541(8) 0.0336(2) Uani 1 1 d . . .
H5L1 H -0.0245 0.5189 0.8307 0.040 Uiso 1 1 calc R . .
H5L2 H -0.0906 0.5264 0.8666 0.040 Uiso 1 1 calc R . .
C6L C -0.12980(9) 0.21843(19) 0.86433(9) 0.0380(3) Uani 1 1 d . . .
H6L1 H -0.1218 0.0947 0.8721 0.057 Uiso 1 1 calc R . .
H6L2 H -0.1858 0.2417 0.8238 0.057 Uiso 1 1 calc R . .
H6L3 H -0.1220 0.2726 0.9142 0.057 Uiso 1 1 calc R . .

loop_
_atom_site_aniso_label
_atom_site_aniso_U_11
_atom_site_aniso_U_22
_atom_site_aniso_U_33
_atom_site_aniso_U_23
_atom_site_aniso_U_13
_atom_site_aniso_U_12
Te1 0.02195(5) 0.01693(4) 0.02528(5) 0.000 0.01203(4) 0.000
N1 0.0354(6) 0.0622(8) 0.0394(6) -0.0005(5) 0.0142(5) -0.0176(6)
N2 0.0660(9) 0.0285(5) 0.0428(6) 0.0045(4) 0.0286(6) -0.0024(5)
C1 0.0317(6) 0.0303(5) 0.0302(5) -0.0017(4) 0.0145(5) -0.0074(5)
C2 0.0368(6) 0.0221(5) 0.0329(6) -0.0002(4) 0.0180(5) -0.0007(4)
O1L 0.0401(5) 0.0464(5) 0.0356(5) 0.0090(4) 0.0190(4) 0.0014(4)
O2L 0.0251(4) 0.0358(4) 0.0339(4) 0.0055(3) 0.0110(3) 0.0054(3)
O3L 0.0257(4) 0.0302(4) 0.0298(4) -0.0019(3) 0.0142(3) 0.0012(3)
C1L 0.0465(8) 0.0645(9) 0.0294(6) 0.0037(6) 0.0163(6) -0.0015(7)
C2L 0.0401(7) 0.0457(7) 0.0316(6) 0.0107(5) 0.0058(5) -0.0007(6)
C3L 0.0300(7) 0.0494(8) 0.0418(7) 0.0092(6) 0.0053(6) 0.0100(6)
C4L 0.0324(6) 0.0317(6) 0.0500(7) 0.0026(5) 0.0213(6) 0.0100(5)
C5L 0.0362(6) 0.0285(5) 0.0383(6) -0.0090(4) 0.0182(5) -0.0007(4)
C6L 0.0362(7) 0.0446(7) 0.0424(7) 0.0005(5) 0.0256(6) 0.0003(5)

loop_
_atom_type_symbol
_atom_type_description
_atom_type_scat_dispersion_real
_atom_type_scat_dispersion_imag
_atom_type_scat_source
C C 0.0033 0.0016 'International Tables Vol C Tables 4.2.6.8 and 6.1.1.4'
N N 0.0061 0.0033 'International Tables Vol C Tables 4.2.6.8 and 6.1.1.4'
Te Te -0.5308 1.6751 'International Tables Vol C Tables 4.2.6.8 and 6.1.1.4'
O O 0.0106 0.0060 'International Tables Vol C Tables 4.2.6.8 and 6.1.1.4'
H H 0.0000 0.0000 'International Tables Vol C Tables 4.2.6.8 and 6.1.1.4'

loop_
_geom_angle_atom_site_label_1
_geom_angle_atom_site_label_2
_geom_angle_atom_site_label_3
_geom_angle
_geom_angle_site_symmetry_1
_geom_angle_site_symmetry_3
_geom_angle_publ_flag
C2 Te1 C2 90.93(7) 2_556 . ?
C2 Te1 C1 79.32(5) 2_556 . ?
C2 Te1 C1 80.28(5) . . ?
C2 Te1 C1 80.28(5) 2_556 2_556 ?
C2 Te1 C1 79.32(5) . 2_556 ?
C1 Te1 C1 150.74(7) . 2_556 ?
C2 Te1 O3L 148.49(4) 2_556 . ?
C2 Te1 O3L 74.36(5) . . ?
C1 Te1 O3L 70.92(4) . . ?
C1 Te1 O3L 122.47(4) 2_556 . ?
C2 Te1 O2L 117.67(5) 2_556 . ?
C2 Te1 O2L 130.41(4) . . ?
C1 Te1 O2L 67.85(5) . . ?
C1 Te1 O2L 141.05(4) 2_556 . ?
O3L Te1 O2L 60.04(3) . . ?
C2 Te1 O1L 67.37(5) 2_556 . ?
C2 Te1 O1L 140.14(4) . . ?
C1 Te1 O1L 63.57(3) . . ?
C1 Te1 O1L 125.66(3) 2_556 . ?
O3L Te1 O1L 106.57(3) . . ?
O2L Te1 O1L 50.86(2) . . ?
N1 C1 Te1 176.81(11) . . ?
N2 C2 Te1 177.69(12) . . ?
C1L O1L C2L 110.50(11) . . ?
C1L O1L Te1 117.24(8) . . ?
C2L O1L Te1 115.14(7) . . ?
C3L O2L C4L 111.29(10) . . ?
C3L O2L Te1 123.97(8) . . ?
C4L O2L Te1 108.61(7) . . ?
C6L O3L C5L 112.93(9) . . ?
C6L O3L Te1 130.34(8) . . ?
C5L O3L Te1 110.08(7) . . ?
O1L C2L C3L 109.42(11) . . ?
O2L C3L C2L 109.82(11) . . ?
O2L C4L C5L 108.24(10) . . ?
O3L C5L C4L 112.42(10) . . ?

loop_
_geom_bond_atom_site_label_1
_geom_bond_atom_site_label_2
_geom_bond_distance
_geom_bond_site_symmetry_2
_geom_bond_publ_flag
Te1 C2 2.1007(13) 2_556 ?
Te1 C2 2.1007(13) . ?
Te1 C1 2.2748(14) . ?
Te1 C1 2.2748(14) 2_556 ?
Te1 O3L 2.6707(9) . ?
Te1 O2L 3.1196(16) . ?
Te1 O1L 3.4224(12) . ?
N1 C1 1.1380(17) . ?
N2 C2 1.1397(16) . ?
O1L C1L 1.4195(17) . ?
O1L C2L 1.420(2) . ?
O2L C3L 1.4251(16) . ?
O2L C4L 1.4289(16) . ?
O3L C6L 1.4288(15) . ?
O3L C5L 1.4351(17) . ?
C2L C3L 1.495(2) . ?
C4L C5L 1.4993(19) . ?

loop_
_geom_torsion_atom_site_label_1
_geom_torsion_atom_site_label_2
_geom_torsion_atom_site_label_3
_geom_torsion_atom_site_label_4
_geom_torsion
_geom_torsion_site_symmetry_1
_geom_torsion_site_symmetry_2
_geom_torsion_site_symmetry_3
_geom_torsion_site_symmetry_4
_geom_torsion_publ_flag
C2 Te1 C1 N1 153(2) 2_556 . . . ?
C2 Te1 C1 N1 60(2) . . . . ?
C1 Te1 C1 N1 106(2) 2_556 . . . ?
O3L Te1 C1 N1 -17(2) . . . . ?
O2L Te1 C1 N1 -81(2) . . . . ?
O1L Te1 C1 N1 -137(2) . . . . ?
C2 Te1 C2 N2 146(3) 2_556 . . . ?
C1 Te1 C2 N2 -135(3) . . . . ?
C1 Te1 C2 N2 66(3) 2_556 . . . ?
O3L Te1 C2 N2 -62(3) . . . . ?
O2L Te1 C2 N2 -85(3) . . . . ?
O1L Te1 C2 N2 -159(3) . . . . ?
C2 Te1 O1L C1L -41.89(10) 2_556 . . . ?
C2 Te1 O1L C1L -103.73(11) . . . . ?
C1 Te1 O1L C1L -130.92(11) . . . . ?
C1 Te1 O1L C1L 16.49(11) 2_556 . . . ?
O3L Te1 O1L C1L 171.00(10) . . . . ?
O2L Te1 O1L C1L 147.04(11) . . . . ?
C2 Te1 O1L C2L -174.48(9) 2_556 . . . ?
C2 Te1 O1L C2L 123.68(10) . . . . ?
C1 Te1 O1L C2L 96.49(10) . . . . ?
C1 Te1 O1L C2L -116.10(9) 2_556 . . . ?
O3L Te1 O1L C2L 38.41(9) . . . . ?
O2L Te1 O1L C2L 14.45(8) . . . . ?
C2 Te1 O2L C3L 11.55(10) 2_556 . . . ?
C2 Te1 O2L C3L -106.51(10) . . . . ?
C1 Te1 O2L C3L -52.39(10) . . . . ?
C1 Te1 O2L C3L 121.74(10) 2_556 . . . ?
O3L Te1 O2L C3L -132.44(10) . . . . ?
O1L Te1 O2L C3L 20.86(9) . . . . ?
C2 Te1 O2L C4L 145.09(8) 2_556 . . . ?
C2 Te1 O2L C4L 27.02(9) . . . . ?
C1 Te1 O2L C4L 81.15(8) . . . . ?
C1 Te1 O2L C4L -104.72(9) 2_556 . . . ?
O3L Te1 O2L C4L 1.10(7) . . . . ?
O1L Te1 O2L C4L 154.39(9) . . . . ?
C2 Te1 O3L C6L 20.22(13) 2_556 . . . ?
C2 Te1 O3L C6L -44.67(10) . . . . ?
C1 Te1 O3L C6L 40.24(10) . . . . ?
C1 Te1 O3L C6L -110.70(10) 2_556 . . . ?
O2L Te1 O3L C6L 115.11(11) . . . . ?
O1L Te1 O3L C6L 93.78(10) . . . . ?
C2 Te1 O3L C5L -128.49(9) 2_556 . . . ?
C2 Te1 O3L C5L 166.63(8) . . . . ?
C1 Te1 O3L C5L -108.46(8) . . . . ?
C1 Te1 O3L C5L 100.60(8) 2_556 . . . ?
O2L Te1 O3L C5L -33.60(7) . . . . ?
O1L Te1 O3L C5L -54.92(7) . . . . ?
C1L O1L C2L C3L 179.68(12) . . . . ?
Te1 O1L C2L C3L -44.66(13) . . . . ?
C4L O2L C3L C2L 173.96(11) . . . . ?
Te1 O2L C3L C2L -53.54(14) . . . . ?
O1L C2L C3L O2L 63.04(15) . . . . ?
C3L O2L C4L C5L 169.45(11) . . . . ?
Te1 O2L C4L C5L 29.63(11) . . . . ?
C6L O3L C5L C4L -82.48(13) . . . . ?
Te1 O3L C5L C4L 72.06(10) . . . . ?
O2L C4L C5L O3L -69.22(13) . . . . ?
